data_9002531
loop_
_publ_author_name
'Armbruster, T.'
'Kohler, T.'
'Libowitzky, E.'
'Friedrich, A.'
'Miletich, R.'
'Kunz, M.'
'Medenbach, O.'
'Gutzmer, J.'

_publ_section_title
;Structure, compressibility, hydrogen bonding, and dehydration of the
 tetragonal Mn3+ hydrogarnet, henritermierite Sample: T = 293 K
;
_journal_name_full 'American Mineralogist'
_journal_page_first 147
_journal_page_last 158
_journal_volume 86
_journal_year 2001
_chemical_formula_sum 'Al0.066 Ca3 H3.8 Mn1.934 O11.964 Si2.047'
_chemical_name_mineral Henritermierite
_space_group_IT_number 142
_symmetry_space_group_name_Hall '-I 4bd 2c'
_symmetry_space_group_name_H-M 'I 41/a c d :2'
_cell_angle_alpha 90
_cell_angle_beta 90
_cell_angle_gamma 90
_cell_length_a 12.489
_cell_length_b 12.489
_cell_length_c 11.909
_cell_formula_units_Z 8
_cell_volume 1857.508
_database_code_amcsd 0002620
_diffrn_ambient_temperature 293
_exptl_crystal_density_diffrn 3.440
_cod_original_sg_symbol_H-M 'I 41/a c d'
_cod_original_formula_sum '(Mn1.934 Al.066) Ca3 Si2.047 O11.964 H3.8'
_cod_database_code 9002531

loop_
_space_group_symop_operation_xyz
x,y,z
1/2+x,1/2+y,1/2+z
1/4-y,3/4-x,3/4+z
3/4-y,1/4-x,1/4+z
1/4+y,3/4+x,3/4-z
3/4+y,1/4+x,1/4-z
1/4+y,3/4-x,1/4-z
3/4+y,1/4-x,3/4-z
1/4-y,3/4+x,1/4+z
3/4-y,1/4+x,3/4+z
1/2+x,-y,z
+x,1/2-y,1/2+z
1/2-x,y,-z
-x,1/2+y,1/2-z
1/2+x,y,1/2-z
+x,1/2+y,-z
1/2-x,-y,1/2+z
-x,1/2-y,+z
1/4+y,1/4+x,1/4+z
3/4+y,3/4+x,3/4+z
1/4-y,1/4-x,1/4-z
3/4-y,3/4-x,3/4-z
1/4-y,1/4+x,3/4-z
3/4-y,3/4+x,1/4-z
1/4+y,1/4-x,3/4+z
3/4+y,3/4-x,1/4+z
-x,y,1/2+z
1/2-x,1/2+y,+z
x,-y,1/2-z
1/2+x,1/2-y,-z
-x,-y,-z
1/2-x,1/2-y,1/2-z

loop_
_atom_site_aniso_label
_atom_site_aniso_U_11
_atom_site_aniso_U_22
_atom_site_aniso_U_33
_atom_site_aniso_U_12
_atom_site_aniso_U_13
_atom_site_aniso_U_23
Mn1 0.00571 0.00572 0.00478 0.00100 -0.00063 -0.00075
Al1 0.00571 0.00572 0.00478 0.00100 -0.00063 -0.00075
Ca1 0.00605 0.00740 0.00775 0.00000 0.00000 -0.00111
Ca2 0.00918 0.00918 0.00720 -0.00300 0.00000 0.00000
Si1 0.00450 0.00570 0.00460 0.00000 0.00000 -0.00035
O1 0.00940 0.00700 0.00560 -0.00090 0.00030 -0.00110
O2 0.00710 0.00850 0.00740 -0.00180 0.00080 0.00120
O3 0.00930 0.00710 0.00830 -0.00140 0.00220 -0.00070

loop_
_atom_site_label
_atom_site_fract_x
_atom_site_fract_y
_atom_site_fract_z
_atom_site_occupancy
_atom_site_U_iso_or_equiv
Mn1 0.00000 0.00000 0.00000 0.96700 ?
Al1 0.00000 0.00000 0.00000 0.03300 ?
Ca1 0.36180 0.00000 0.25000 1.00000 ?
Ca2 0.00000 0.25000 0.12500 1.00000 ?
Si1 0.11599 0.00000 0.25000 1.00000 ?
O1 0.29485 0.71842 0.09651 1.00000 ?
O2 0.15990 0.55480 0.05381 1.00000 ?
O3 0.44271 0.36023 0.02146 0.94700 ?
Si2 0.50000 0.25000 0.12500 0.04700 0.00760
H3 0.43300 0.35400 0.08000 0.95000 0.05826
O3a 0.45600 0.34600 0.03600 0.04400 0.01001

loop_
_cod_related_entry_id
_cod_related_entry_database
_cod_related_entry_code
1 AMCSD 0002620
